data_2217394
loop_
_publ_author_name
'Wang, Dong-Xiang'
'Wu, Gen-Hua'

_publ_section_title
;
 2'-Amino-3,6-dihydroxyxanthene-9-spiro-1'-isoindolin-3'-one
 monohydrate
;
_journal_coeditor_code AT2528
_journal_issue 2
_journal_name_full 'Acta Crystallographica Section E'
_journal_page_first o397
_journal_page_last o397
_journal_paper_doi 10.1107/S1600536808000032
_journal_volume 64
_journal_year 2008
_chemical_formula_iupac 'C20 H14 N2 O4, H2 O'
_chemical_formula_moiety 'C20 H14 N2 O4, H2 O'
_chemical_formula_sum 'C20 H16 N2 O5'
_chemical_formula_weight 364.35
_chemical_name_systematic
;
2'-Amino-3,6-dihydroxyxanthene-9-spiro-1'-isoindolin-3'-one monohydrate
;
_space_group_IT_number 2
_symmetry_cell_setting triclinic
_symmetry_space_group_name_Hall '-P 1'
_symmetry_space_group_name_H-M 'P -1'
_atom_sites_solution_hydrogens geom
_atom_sites_solution_primary direct
_atom_sites_solution_secondary difmap
_audit_creation_method SHELXL-97
_cell_angle_alpha 103.857(2)
_cell_angle_beta 110.432(2)
_cell_angle_gamma 99.704(2)
_cell_formula_units_Z 2
_cell_length_a 7.8524(9)
_cell_length_b 10.7077(13)
_cell_length_c 11.2137(13)
_cell_measurement_reflns_used 988
_cell_measurement_temperature 293(2)
_cell_measurement_theta_max 24.26
_cell_measurement_theta_min 2.38
_cell_volume 824.22(17)
_computing_cell_refinement 'SAINT-Plus  (Bruker, 1997)'
_computing_data_collection 'SMART (Bruker, 1997)'
_computing_data_reduction 'SAINT-Plus (Bruker, 19'
_computing_molecular_graphics 'XP (Bruker, 1997)'
_computing_publication_material 'SHELXTL  (Bruker, 1997)'
_computing_structure_refinement 'SHELXL97 (Sheldrick, 2008)'
_computing_structure_solution 'SHELXS97 (Sheldrick, 2008)'
_diffrn_ambient_temperature 293(2)
_diffrn_measured_fraction_theta_full 0.982
_diffrn_measured_fraction_theta_max 0.982
_diffrn_measurement_device_type 'Bruker SAMRT Apex CCD area-detector'
_diffrn_measurement_method 'phi and omega scans'
_diffrn_radiation_monochromator graphite
_diffrn_radiation_source 'sealed tube'
_diffrn_radiation_type MoK\a
_diffrn_radiation_wavelength 0.71073
_diffrn_reflns_av_R_equivalents 0.0198
_diffrn_reflns_av_sigmaI/netI 0.0445
_diffrn_reflns_limit_h_max 8
_diffrn_reflns_limit_h_min -9
_diffrn_reflns_limit_k_max 12
_diffrn_reflns_limit_k_min -12
_diffrn_reflns_limit_l_max 13
_diffrn_reflns_limit_l_min -11
_diffrn_reflns_number 4192
_diffrn_reflns_theta_full 25.10
_diffrn_reflns_theta_max 25.10
_diffrn_reflns_theta_min 2.04
_exptl_absorpt_coefficient_mu 0.107
_exptl_absorpt_correction_T_max 0.9768
_exptl_absorpt_correction_T_min 0.9665
_exptl_absorpt_correction_type multi-scan
_exptl_absorpt_process_details '(SADABS; Bruker, 1997)'
_exptl_crystal_colour 'light orange'
_exptl_crystal_density_diffrn 1.468
_exptl_crystal_density_method 'not measured'
_exptl_crystal_description block
_exptl_crystal_F_000 380
_exptl_crystal_size_max 0.32
_exptl_crystal_size_mid 0.26
_exptl_crystal_size_min 0.22
_refine_diff_density_max 0.226
_refine_diff_density_min -0.210
_refine_ls_extinction_method none
_refine_ls_goodness_of_fit_ref 1.012
_refine_ls_hydrogen_treatment mixed
_refine_ls_matrix_type full
_refine_ls_number_parameters 256
_refine_ls_number_reflns 2892
_refine_ls_number_restraints 2
_refine_ls_restrained_S_all 1.012
_refine_ls_R_factor_all 0.0790
_refine_ls_R_factor_gt 0.0500
_refine_ls_shift/su_max 0.000
_refine_ls_shift/su_mean 0.000
_refine_ls_structure_factor_coef Fsqd
_refine_ls_weighting_details 'calc w=1/[\s^2^(Fo^2^)+(0.0787P)^2^+0.3720P] where P=(Fo^2^+2Fc^2^)/3'
_refine_ls_weighting_scheme calc
_refine_ls_wR_factor_gt 0.1283
_refine_ls_wR_factor_ref 0.1607
_reflns_number_gt 1975
_reflns_number_total 2892
_reflns_threshold_expression >2sigma(I)
_cod_data_source_file at2528.cif
_cod_data_source_block I
_cod_database_code 2217394
_cod_database_fobs_code 2217394

loop_
_symmetry_equiv_pos_as_xyz
'x, y, z'
'-x, -y, -z'

loop_
_atom_site_type_symbol
_atom_site_label
_atom_site_fract_x
_atom_site_fract_y
_atom_site_fract_z
_atom_site_U_iso_or_equiv
_atom_site_adp_type
_atom_site_calc_flag
_atom_site_refinement_flags
_atom_site_occupancy
C C1 0.7582(4) 0.8546(3) 1.0078(3) 0.0383(7) Uani d . 1
C C2 0.8972(4) 0.7821(3) 0.9920(3) 0.0363(7) Uani d . 1
C C3 1.0760(4) 0.7941(3) 1.0832(3) 0.0480(8) Uani d . 1
H H3 1.1261 0.8547 1.1699 0.058 Uiso calc R 1
C C4 1.1785(4) 0.7131(3) 1.0418(3) 0.0537(9) Uani d . 1
H H4 1.2993 0.7193 1.1012 0.064 Uiso calc R 1
C C5 1.1019(4) 0.6226(3) 0.9121(3) 0.0514(8) Uani d . 1
H H5 1.1725 0.5688 0.8859 0.062 Uiso calc R 1
C C6 0.9215(4) 0.6111(3) 0.8207(3) 0.0425(7) Uani d . 1
H H6 0.8709 0.5510 0.7337 0.051 Uiso calc R 1
C C7 0.8206(4) 0.6910(3) 0.8629(3) 0.0342(6) Uani d . 1
C C8 0.6212(4) 0.6958(2) 0.7840(2) 0.0323(6) Uani d . 1
C C9 0.4728(4) 0.5651(3) 0.7417(2) 0.0322(6) Uani d . 1
C C10 0.4807(4) 0.4862(3) 0.8257(3) 0.0375(7) Uani d . 1
H H10 0.5825 0.5137 0.9089 0.045 Uiso calc R 1
C C11 0.3430(4) 0.3696(3) 0.7891(3) 0.0409(7) Uani d . 1
H H11 0.3522 0.3195 0.8471 0.049 Uiso calc R 1
C C12 0.1896(4) 0.3268(3) 0.6649(3) 0.0398(7) Uani d . 1
C C13 0.1775(4) 0.4022(3) 0.5803(3) 0.0426(7) Uani d . 1
H H13 0.0753 0.3747 0.4973 0.051 Uiso calc R 1
C C14 0.3180(4) 0.5193(3) 0.6192(3) 0.0354(6) Uani d . 1
C C15 0.4389(4) 0.6917(3) 0.5467(3) 0.0340(6) Uani d . 1
C C16 0.4123(4) 0.7408(3) 0.4402(3) 0.0384(7) Uani d . 1
H H16 0.3018 0.7034 0.3621 0.046 Uiso calc R 1
C C17 0.5519(4) 0.8459(3) 0.4512(3) 0.0372(7) Uani d . 1
C C18 0.7171(4) 0.9011(3) 0.5690(3) 0.0415(7) Uani d . 1
H H18 0.8112 0.9723 0.5770 0.050 Uiso calc R 1
C C19 0.7401(4) 0.8499(3) 0.6729(3) 0.0399(7) Uani d . 1
H H19 0.8511 0.8870 0.7507 0.048 Uiso calc R 1
C C20 0.6026(4) 0.7444(2) 0.6654(2) 0.0332(6) Uani d . 1
N N1 0.4419(4) 0.8470(3) 0.8590(3) 0.0480(7) Uani d . 1
N N2 0.6013(3) 0.7991(2) 0.8911(2) 0.0360(6) Uani d . 1
O O1 0.7722(3) 0.9475(2) 1.1028(2) 0.0588(7) Uani d . 1
O O2 0.0591(3) 0.2089(2) 0.6320(2) 0.0560(6) Uani d . 1
H H2 -0.0062 0.1822 0.5509 0.084 Uiso calc R 1
O O3 0.2926(3) 0.5867(2) 0.52644(19) 0.0460(6) Uani d . 1
O O4 0.5213(3) 0.8911(2) 0.34392(19) 0.0501(6) Uani d . 1
H H4A 0.6073 0.9578 0.3637 0.075 Uiso calc R 1
O O1W 0.1874(3) 0.9043(2) 0.6353(2) 0.0548(6) Uani d D 1
H H1A 0.379(6) 0.820(4) 0.896(4) 0.072(14) Uiso d . 1
H H1B 0.481(4) 0.936(3) 0.889(2) 0.091(14) Uiso d . 1
H H1WA 0.2675 0.8615 0.6600 0.16(3) Uiso d RD 1
H H1WB 0.1586 0.9439 0.7003 0.13(2) Uiso d RD 1

loop_
_atom_site_aniso_label
_atom_site_aniso_U_11
_atom_site_aniso_U_22
_atom_site_aniso_U_33
_atom_site_aniso_U_12
_atom_site_aniso_U_13
_atom_site_aniso_U_23
C1 0.0487(17) 0.0328(14) 0.0279(14) 0.0084(13) 0.0136(13) 0.0054(12)
C2 0.0392(16) 0.0332(14) 0.0284(14) 0.0057(12) 0.0089(12) 0.0061(11)
C3 0.0485(18) 0.0438(17) 0.0339(16) 0.0090(15) 0.0035(14) 0.0043(13)
C4 0.0378(17) 0.063(2) 0.0484(19) 0.0163(16) 0.0036(15) 0.0157(16)
C5 0.0401(18) 0.0547(19) 0.055(2) 0.0219(15) 0.0148(15) 0.0115(15)
C6 0.0410(17) 0.0423(16) 0.0359(15) 0.0126(14) 0.0117(13) 0.0034(13)
C7 0.0353(15) 0.0317(14) 0.0300(14) 0.0065(12) 0.0095(12) 0.0078(11)
C8 0.0351(15) 0.0309(13) 0.0261(13) 0.0099(12) 0.0100(11) 0.0044(11)
C9 0.0293(14) 0.0337(14) 0.0300(14) 0.0100(12) 0.0104(11) 0.0061(11)
C10 0.0374(16) 0.0418(16) 0.0289(14) 0.0120(13) 0.0103(12) 0.0081(12)
C11 0.0458(17) 0.0408(16) 0.0390(16) 0.0125(14) 0.0186(14) 0.0153(13)
C12 0.0347(16) 0.0394(16) 0.0427(16) 0.0064(13) 0.0168(13) 0.0098(13)
C13 0.0350(16) 0.0464(17) 0.0368(16) 0.0057(13) 0.0069(13) 0.0127(13)
C14 0.0335(15) 0.0383(15) 0.0322(14) 0.0091(12) 0.0115(12) 0.0113(12)
C15 0.0315(15) 0.0325(14) 0.0335(15) 0.0059(12) 0.0112(12) 0.0082(11)
C16 0.0364(16) 0.0400(15) 0.0310(15) 0.0084(13) 0.0064(12) 0.0105(12)
C17 0.0424(16) 0.0368(15) 0.0338(15) 0.0152(13) 0.0146(13) 0.0120(12)
C18 0.0407(17) 0.0352(15) 0.0400(16) 0.0036(13) 0.0120(13) 0.0086(12)
C19 0.0355(16) 0.0391(15) 0.0317(15) 0.0033(13) 0.0054(12) 0.0057(12)
C20 0.0335(15) 0.0305(14) 0.0292(14) 0.0081(12) 0.0089(12) 0.0051(11)
N1 0.0478(17) 0.0555(19) 0.0450(15) 0.0277(14) 0.0185(13) 0.0150(13)
N2 0.0363(13) 0.0395(13) 0.0299(12) 0.0183(11) 0.0110(10) 0.0057(10)
O1 0.0704(15) 0.0539(13) 0.0362(12) 0.0245(12) 0.0133(10) -0.0055(10)
O2 0.0523(14) 0.0523(13) 0.0484(13) -0.0072(11) 0.0124(11) 0.0178(11)
O3 0.0350(11) 0.0515(12) 0.0369(11) -0.0028(9) 0.0006(9) 0.0206(9)
O4 0.0568(14) 0.0488(13) 0.0396(12) 0.0090(10) 0.0116(10) 0.0214(10)
O1W 0.0552(14) 0.0654(14) 0.0384(12) 0.0146(12) 0.0160(11) 0.0133(11)

loop_
_atom_type_symbol
_atom_type_description
_atom_type_scat_dispersion_real
_atom_type_scat_dispersion_imag
_atom_type_scat_source
C C 0.0033 0.0016 'International Tables Vol C Tables 4.2.6.8 and 6.1.1.4'
H H 0.0000 0.0000 'International Tables Vol C Tables 4.2.6.8 and 6.1.1.4'
N N 0.0061 0.0033 'International Tables Vol C Tables 4.2.6.8 and 6.1.1.4'
O O 0.0106 0.0060 'International Tables Vol C Tables 4.2.6.8 and 6.1.1.4'

loop_
_geom_angle_atom_site_label_1
_geom_angle_atom_site_label_2
_geom_angle_atom_site_label_3
_geom_angle
O1 C1 N2 124.0(3)
O1 C1 C2 130.1(3)
N2 C1 C2 105.9(2)
C3 C2 C7 121.4(3)
C3 C2 C1 129.7(3)
C7 C2 C1 108.8(2)
C2 C3 C4 118.0(3)
C2 C3 H3 121.0
C4 C3 H3 121.0
C3 C4 C5 120.5(3)
C3 C4 H4 119.8
C5 C4 H4 119.8
C4 C5 C6 121.2(3)
C4 C5 H5 119.4
C6 C5 H5 119.4
C7 C6 C5 117.9(3)
C7 C6 H6 121.0
C5 C6 H6 121.0
C6 C7 C2 121.0(2)
C6 C7 C8 128.1(2)
C2 C7 C8 110.9(2)
N2 C8 C20 109.8(2)
N2 C8 C9 109.7(2)
C20 C8 C9 110.8(2)
N2 C8 C7 99.09(19)
C20 C8 C7 113.7(2)
C9 C8 C7 113.1(2)
C14 C9 C10 116.4(2)
C14 C9 C8 121.5(2)
C10 C9 C8 122.1(2)
C11 C10 C9 122.1(2)
C11 C10 H10 118.9
C9 C10 H10 118.9
C10 C11 C12 119.8(3)
C10 C11 H11 120.1
C12 C11 H11 120.1
O2 C12 C13 123.0(3)
O2 C12 C11 117.6(3)
C13 C12 C11 119.4(3)
C12 C13 C14 119.8(3)
C12 C13 H13 120.1
C14 C13 H13 120.1
O3 C14 C9 122.5(2)
O3 C14 C13 115.0(2)
C9 C14 C13 122.4(3)
O3 C15 C16 115.0(2)
O3 C15 C20 122.6(2)
C16 C15 C20 122.3(3)
C17 C16 C15 119.2(2)
C17 C16 H16 120.4
C15 C16 H16 120.4
O4 C17 C16 117.5(2)
O4 C17 C18 122.6(3)
C16 C17 C18 119.9(3)
C19 C18 C17 119.7(3)
C19 C18 H18 120.2
C17 C18 H18 120.2
C18 C19 C20 122.0(2)
C18 C19 H19 119.0
C20 C19 H19 119.0
C19 C20 C15 117.0(2)
C19 C20 C8 121.8(2)
C15 C20 C8 121.0(2)
N2 N1 H1A 108(3)
N2 N1 H1B 108.0(14)
H1A N1 H1B 110(3)
C1 N2 N1 124.5(2)
C1 N2 C8 115.0(2)
N1 N2 C8 119.5(2)
C12 O2 H2 109.5
C15 O3 C14 118.9(2)
C17 O4 H4A 109.5
H1WA O1W H1WB 112.6

loop_
_geom_bond_atom_site_label_1
_geom_bond_atom_site_label_2
_geom_bond_distance
C1 O1 1.229(3)
C1 N2 1.356(3)
C1 C2 1.477(4)
C2 C3 1.381(4)
C2 C7 1.388(4)
C3 C4 1.385(4)
C3 H3 0.9300
C4 C5 1.391(4)
C4 H4 0.9300
C5 C6 1.393(4)
C5 H5 0.9300
C6 C7 1.371(4)
C6 H6 0.9300
C7 C8 1.523(4)
C8 N2 1.497(3)
C8 C20 1.511(4)
C8 C9 1.513(4)
C9 C14 1.384(4)
C9 C10 1.400(4)
C10 C11 1.373(4)
C10 H10 0.9300
C11 C12 1.391(4)
C11 H11 0.9300
C12 O2 1.362(3)
C12 C13 1.375(4)
C13 C14 1.384(4)
C13 H13 0.9300
C14 O3 1.380(3)
C15 O3 1.377(3)
C15 C16 1.382(4)
C15 C20 1.394(4)
C16 C17 1.381(4)
C16 H16 0.9300
C17 O4 1.362(3)
C17 C18 1.396(4)
C18 C19 1.373(4)
C18 H18 0.9300
C19 C20 1.389(4)
C19 H19 0.9300
N1 N2 1.396(3)
N1 H1A 0.81(4)
N1 H1B 0.89(3)
O2 H2 0.8200
O4 H4A 0.8200
O1W H1WA 0.8473
O1W H1WB 0.8723

loop_
_geom_hbond_atom_site_label_D
_geom_hbond_atom_site_label_H
_geom_hbond_atom_site_label_A
_geom_hbond_site_symmetry_A
_geom_hbond_distance_DH
_geom_hbond_distance_HA
_geom_hbond_distance_DA
_geom_hbond_angle_DHA
O4 H4A O1W 2_676 0.82 1.99 2.790(3) 165.1
N1 H1B O1 2_677 0.89(3) 2.534(16) 3.025(3) 115.4(19)
O2 H2 O1W 2_566 0.82 1.95 2.760(3) 170.3
O1W H1WA N1 . 0.85 2.23 2.883(3) 133.6
O1W H1WB O1 2_677 0.87 2.06 2.861(3) 152.4

loop_
_geom_torsion_atom_site_label_1
_geom_torsion_atom_site_label_2
_geom_torsion_atom_site_label_3
_geom_torsion_atom_site_label_4
_geom_torsion
O1 C1 C2 C3 4.5(5)
N2 C1 C2 C3 -176.3(3)
O1 C1 C2 C7 -175.8(3)
N2 C1 C2 C7 3.3(3)
C7 C2 C3 C4 0.6(5)
C1 C2 C3 C4 -179.8(3)
C2 C3 C4 C5 -0.2(5)
C3 C4 C5 C6 0.1(5)
C4 C5 C6 C7 -0.6(5)
C5 C6 C7 C2 1.0(4)
C5 C6 C7 C8 -178.8(3)
C3 C2 C7 C6 -1.1(4)
C1 C2 C7 C6 179.2(3)
C3 C2 C7 C8 178.8(3)
C1 C2 C7 C8 -0.9(3)
C6 C7 C8 N2 178.2(3)
C2 C7 C8 N2 -1.7(3)
C6 C7 C8 C20 -65.4(4)
C2 C7 C8 C20 114.7(3)
C6 C7 C8 C9 62.1(4)
C2 C7 C8 C9 -117.8(2)
N2 C8 C9 C14 106.9(3)
C20 C8 C9 C14 -14.5(3)
C7 C8 C9 C14 -143.5(3)
N2 C8 C9 C10 -70.9(3)
C20 C8 C9 C10 167.7(2)
C7 C8 C9 C10 38.7(3)
C14 C9 C10 C11 0.0(4)
C8 C9 C10 C11 178.0(2)
C9 C10 C11 C12 0.1(4)
C10 C11 C12 O2 178.5(3)
C10 C11 C12 C13 -0.2(4)
O2 C12 C13 C14 -178.3(3)
C11 C12 C13 C14 0.3(4)
C10 C9 C14 O3 -179.7(2)
C8 C9 C14 O3 2.3(4)
C10 C9 C14 C13 0.0(4)
C8 C9 C14 C13 -177.9(2)
C12 C13 C14 O3 179.6(3)
C12 C13 C14 C9 -0.2(4)
O3 C15 C16 C17 -179.8(2)
C20 C15 C16 C17 -0.2(4)
C15 C16 C17 O4 179.6(2)
C15 C16 C17 C18 -0.1(4)
O4 C17 C18 C19 -179.3(3)
C16 C17 C18 C19 0.4(4)
C17 C18 C19 C20 -0.5(4)
C18 C19 C20 C15 0.2(4)
C18 C19 C20 C8 -174.9(3)
O3 C15 C20 C19 179.7(2)
C16 C15 C20 C19 0.1(4)
O3 C15 C20 C8 -5.2(4)
C16 C15 C20 C8 175.3(2)
N2 C8 C20 C19 69.3(3)
C9 C8 C20 C19 -169.3(2)
C7 C8 C20 C19 -40.6(3)
N2 C8 C20 C15 -105.5(3)
C9 C8 C20 C15 15.8(3)
C7 C8 C20 C15 144.5(2)
O1 C1 N2 N1 5.6(5)
C2 C1 N2 N1 -173.6(3)
O1 C1 N2 C8 174.5(3)
C2 C1 N2 C8 -4.7(3)
C20 C8 N2 C1 -115.3(3)
C9 C8 N2 C1 122.7(2)
C7 C8 N2 C1 4.0(3)
C20 C8 N2 N1 54.2(3)
C9 C8 N2 N1 -67.8(3)
C7 C8 N2 N1 173.5(3)
C16 C15 O3 C14 170.9(2)
C20 C15 O3 C14 -8.7(4)
C9 C14 O3 C15 10.1(4)
C13 C14 O3 C15 -169.6(2)

loop_
_cod_related_entry_id
_cod_related_entry_database
_cod_related_entry_code
1 ChemSpider 21119345
